data_7159162
loop_
_publ_author_name
'Bege, Mikl&#xf3;s'
'Herczeg, Mih&#xe1;ly'
'Bereczki, Ilona'
'Debreczeni, N&#xf3;ra'
'B&#xe9;nyei, Attila'
'Herczegh, P&#xe1;l'
'Borb&#xe1;s, Anik&#xf3;'

_publ_section_title
;
 Triaza-tricyclanos - synthesis of a new class of tricyclic nucleoside
 analogues by stereoselective cascade cyclocondensation.
;
_journal_issue 10
_journal_name_full 'Organic &amp; biomolecular chemistry'
_journal_page_first 2213
_journal_page_last 2219
_journal_paper_doi 10.1039/d3ob00154g
_journal_volume 21
_journal_year 2023
_chemical_absolute_configuration syn
_chemical_formula_moiety 'C32 H43 N5 O4 Si'
_chemical_formula_sum 'C32 H43 N5 O4 Si'
_chemical_formula_weight 589.80
_chemical_name_common MZ-11
_space_group_crystal_system orthorhombic
_space_group_IT_number 19
_space_group_name_Hall 'P 2ac 2ab'
_space_group_name_H-M_alt 'P 21 21 21'
_atom_sites_solution_hydrogens mixed
_atom_sites_solution_primary direct
_atom_sites_solution_secondary difmap
_audit_update_record
;
2023-01-13 deposited with the CCDC.	2023-02-16 downloaded from the CCDC.
;
_cell_angle_alpha 90
_cell_angle_beta 90
_cell_angle_gamma 90
_cell_formula_units_Z 4
_cell_length_a 8.3089(4)
_cell_length_b 16.9378(10)
_cell_length_c 22.9234(13)
_cell_measurement_reflns_used 526
_cell_measurement_temperature 293.(2)
_cell_measurement_theta_max 30.6208
_cell_measurement_theta_min 2.4125
_cell_volume 3226.1(3)
_computing_cell_refinement 'APEX3 v2017.3-0 (Bruker AXS)'
_computing_data_collection 'Bruker Instrument Service vV6.2.6'
_computing_data_reduction 'SAINT V8.38A (Bruker AXS Inc., 2017)'
_computing_molecular_graphics Mercury
_computing_publication_material 'WinGX, PublCIF'
_computing_structure_refinement 'SHELXL-2018/3 (Sheldrick, 2018)'
_computing_structure_solution 'SHELXT 2014/5 (Sheldrick, 2014)'
_diffrn_ambient_temperature 293.(2)
_diffrn_detector_area_resol_mean 7.3910
_diffrn_measured_fraction_theta_full 0.991
_diffrn_measured_fraction_theta_max 0.991
_diffrn_measurement_device_type 'Bruker D8 VENTURE'
_diffrn_measurement_method '\w and \p scan'
_diffrn_radiation_monochromator 'multilayer mirror'
_diffrn_radiation_type ' Mo K\a'
_diffrn_radiation_wavelength 0.71073
_diffrn_reflns_av_R_equivalents 0.0672
_diffrn_reflns_av_unetI/netI 0.0493
_diffrn_reflns_limit_h_max 9
_diffrn_reflns_limit_h_min -10
_diffrn_reflns_limit_k_max 20
_diffrn_reflns_limit_k_min -20
_diffrn_reflns_limit_l_max 27
_diffrn_reflns_limit_l_min -27
_diffrn_reflns_number 29696
_diffrn_reflns_theta_full 25.00
_diffrn_reflns_theta_max 25.53
_diffrn_reflns_theta_min 2.99
_diffrn_source 'microfocus sealed tube'
_diffrn_source_current 1.4
_diffrn_source_power 0.07
_diffrn_source_type 'INCOATEC I\mS 3.0'
_diffrn_source_voltage 50
_exptl_absorpt_coefficient_mu 0.116
_exptl_absorpt_correction_T_max 0.99
_exptl_absorpt_correction_T_min 0.85
_exptl_absorpt_correction_type multi-scan
_exptl_absorpt_process_details
;
SADABS-2016/2 - Bruker AXS area detector scaling and absorption correction
;
_exptl_crystal_colour colourless
_exptl_crystal_density_diffrn 1.214
_exptl_crystal_density_method 'not measured'
_exptl_crystal_description plate
_exptl_crystal_F_000 1264
_exptl_crystal_size_max 0.273
_exptl_crystal_size_mid 0.223
_exptl_crystal_size_min 0.080
_refine_diff_density_max 1.858
_refine_diff_density_min -1.054
_refine_ls_abs_structure_details
;

Flack x determined using 1484 quotients [(I+)-(I-)]/[(I+)+(I-)]
(Parsons, Flack and Wagner, Acta Cryst. B69 (2013) 249-259).
;
_refine_ls_abs_structure_Flack 0.07(10)
_refine_ls_extinction_method none
_refine_ls_goodness_of_fit_ref 1.455
_refine_ls_hydrogen_treatment mixed
_refine_ls_matrix_type full
_refine_ls_number_parameters 388
_refine_ls_number_reflns 5967
_refine_ls_number_restraints 348
_refine_ls_restrained_S_all 1.427
_refine_ls_R_factor_all 0.1274
_refine_ls_R_factor_gt 0.1001
_refine_ls_shift/su_max 0.000
_refine_ls_shift/su_mean 0.000
_refine_ls_structure_factor_coef Fsqd
_refine_ls_weighting_details 'w=1/[\s^2^(Fo^2^)+(0.0154P)^2^+4.2678P] where P=(Fo^2^+2Fc^2^)/3'
_refine_ls_weighting_scheme calc
_refine_ls_wR_factor_gt 0.1894
_refine_ls_wR_factor_ref 0.2021
_reflns_Friedel_coverage 0.768
_reflns_Friedel_fraction_full 0.997
_reflns_Friedel_fraction_max 0.995
_reflns_number_gt 4571
_reflns_number_total 5967
_reflns_threshold_expression 'I > 2\s(I)'
_cod_data_source_file d3ob00154g2.cif
_cod_data_source_block 11a
_cod_depositor_comments 'Adding full bibliography for 7159162--7159165.cif.'
_cod_database_code 7159162
_publcif_datablock.id {6da4debc-de07-40fa-b233-2fb4a162ec17}

loop_
_space_group_symop_operation_xyz
'x, y, z'
'x+1/2, -y+1/2, -z'
'-x, y+1/2, -z+1/2'
'-x+1/2, -y, z+1/2'

loop_
_atom_site_type_symbol
_atom_site_label
_atom_site_fract_x
_atom_site_fract_y
_atom_site_fract_z
_atom_site_U_iso_or_equiv
_atom_site_adp_type
_atom_site_calc_flag
_atom_site_refinement_flags_adp
_atom_site_refinement_flags_occupancy
_atom_site_refinement_flags_posn
_atom_site_occupancy
_atom_site_disorder_assembly
_atom_site_disorder_group
C C1 0.3323(7) 0.3180(4) 0.3375(3) 0.0361(16) Uani d . . . 1 . .
H H1 0.360471 0.288976 0.373034 0.043 Uiso calc U . R 1 . .
C C2 0.2062(8) 0.3809(4) 0.3521(3) 0.0352(15) Uani d . . . 1 . .
H H2 0.187606 0.413974 0.31767 0.042 Uiso calc U . R 1 . .
C C4 0.2122(10) 0.3855(5) 0.4514(3) 0.0510(19) Uani d . . . 1 . .
H H4A 0.196594 0.421619 0.483799 0.061 Uiso calc U . R 1 . .
H H4B 0.293375 0.347118 0.462305 0.061 Uiso calc U . R 1 . .
C C5 0.0545(9) 0.3442(4) 0.4363(3) 0.0445(17) Uani d . . . 1 . .
H H5 -0.037008 0.373848 0.452074 0.053 Uiso calc U . R 1 . .
C C6 0.0419(11) 0.2576(5) 0.4529(4) 0.054(2) Uani d . . . 1 . .
H H6A 0.109724 0.245599 0.486221 0.065 Uiso calc U . R 1 . .
H H6B -0.068301 0.243327 0.462069 0.065 Uiso calc U . R 1 . .
C C8 0.0315(8) 0.2632(4) 0.3533(3) 0.0354(15) Uani d . . . 1 . .
H H8 -0.08386 0.251703 0.350339 0.043 Uiso calc U . R 1 . .
C C9 0.1088(8) 0.2465(4) 0.2942(3) 0.0364(15) Uani d . . . 1 . .
H H9 0.097212 0.189883 0.286435 0.044 Uiso calc U . R 1 . .
C C12 0.0241(9) 0.2896(5) 0.2467(3) 0.0472(18) Uani d . . . 1 . .
H H12A -0.08767 0.273146 0.245307 0.057 Uiso calc U . R 1 . .
H H12B 0.026859 0.345867 0.254497 0.057 Uiso calc U . R 1 . .
C C30 0.1995(10) 0.5108(5) 0.3952(4) 0.058(2) Uani d . . . 1 . .
H H30A 0.217823 0.537539 0.432077 0.07 Uiso calc U . R 1 . .
H H30B 0.08427 0.509097 0.388487 0.07 Uiso calc U . R 1 . .
C C31 0.2788(10) 0.5569(5) 0.3469(4) 0.0528(19) Uani d . . . 1 . .
C C32 0.4379(12) 0.5823(6) 0.3527(5) 0.080(3) Uani d . . . 1 . .
H H32 0.495243 0.571133 0.386533 0.096 Uiso calc U . R 1 . .
C C33 0.5102(14) 0.6242(7) 0.3077(6) 0.094(4) Uani d . . . 1 . .
H H33 0.615732 0.641544 0.312075 0.113 Uiso calc U . R 1 . .
C C34 0.4300(15) 0.6403(6) 0.2576(6) 0.090(3) Uani d . . . 1 . .
H H34 0.480533 0.667901 0.227674 0.108 Uiso calc U . R 1 . .
C C35 0.2742(14) 0.6158(6) 0.2515(6) 0.085(3) Uani d . . . 1 . .
H H35 0.218497 0.626596 0.21723 0.102 Uiso calc U . R 1 . .
C C36 0.1985(11) 0.5746(5) 0.2963(5) 0.069(3) Uani d . . . 1 . .
H H36 0.091954 0.558873 0.291886 0.083 Uiso calc U . R 1 . .
C C41 -0.1746(13) 0.3148(9) 0.1191(5) 0.111(4) Uani d . . . 1 . .
H H41A -0.20804 0.351173 0.089357 0.166 Uiso calc U . R 1 . .
H H41B -0.233759 0.324899 0.154265 0.166 Uiso calc U . R 1 . .
H H41C -0.194925 0.261735 0.106301 0.166 Uiso calc U . R 1 . .
C C42 0.1116(18) 0.4365(6) 0.1434(5) 0.108(4) Uani d . . . 1 . .
H H42A 0.189388 0.44009 0.17428 0.162 Uiso calc U . R 1 . .
H H42B 0.019085 0.467814 0.153142 0.162 Uiso calc U . R 1 . .
H H42C 0.158191 0.455657 0.107822 0.162 Uiso calc U . R 1 . .
C C43 0.1779(17) 0.2947(9) 0.0780(6) 0.109(4) Uani d . . . 1 . .
C C44 0.140(2) 0.3425(9) 0.0204(5) 0.138(6) Uani d . . . 1 . .
H H44A 0.16495 0.397314 0.02642 0.207 Uiso calc U . R 1 . .
H H44B 0.028278 0.337084 0.010856 0.207 Uiso calc U . R 1 . .
H H44C 0.204499 0.322319 -0.011007 0.207 Uiso calc U . R 1 . .
C C45 0.113(2) 0.1966(7) 0.0708(6) 0.153(6) Uani d . . . 1 . .
H H45A 0.107364 0.172456 0.108593 0.229 Uiso calc U . R 1 . .
H H45B 0.186961 0.168015 0.046676 0.229 Uiso calc U . R 1 . .
H H45C 0.007883 0.195825 0.053109 0.229 Uiso calc U . R 1 . .
C C46 0.3544(14) 0.3037(10) 0.0954(6) 0.129(5) Uani d . . . 1 . .
H H46A 0.377226 0.269932 0.127956 0.193 Uiso calc U . R 1 . .
H H46B 0.375107 0.357602 0.106045 0.193 Uiso calc U . R 1 . .
H H46C 0.421858 0.289347 0.063076 0.193 Uiso calc U . R 1 . .
C C52 0.6148(8) 0.3553(5) 0.3474(3) 0.0416(17) Uani d . . . 1 . .
C C54 0.4686(9) 0.3938(5) 0.2616(3) 0.051(2) Uani d . . . 1 . .
H H54 0.375308 0.389423 0.239375 0.061 Uiso calc U . R 1 . .
C C55 0.5897(10) 0.4372(6) 0.2412(4) 0.066(3) Uani d . . . 1 . .
H H55 0.578422 0.462756 0.205546 0.079 Uiso calc U . R 1 . .
C C56 0.7362(10) 0.4454(5) 0.2729(4) 0.058(2) Uani d . . . 1 . .
C C70 0.0549(10) 0.1336(4) 0.4002(4) 0.057(2) Uani d . . . 1 . .
H H70A 0.044703 0.116384 0.359985 0.068 Uiso calc U . R 1 . .
H H70B -0.049197 0.127066 0.418725 0.068 Uiso calc U . R 1 . .
C C71 0.1749(10) 0.0819(4) 0.4305(4) 0.0493(19) Uani d . . . 1 . .
C C72 0.3222(13) 0.0712(6) 0.4044(5) 0.079(3) Uani d . . . 1 . .
H H72 0.34666 0.097781 0.37 0.094 Uiso calc U . R 1 . .
C C73 0.4343(14) 0.0209(7) 0.4293(5) 0.088(3) Uani d . . . 1 . .
H H73 0.533351 0.012336 0.41154 0.106 Uiso calc U . R 1 . .
C C74 0.3967(15) -0.0157(6) 0.4804(5) 0.080(3) Uani d . . . 1 . .
H H74 0.470107 -0.05096 0.496503 0.096 Uiso calc U . R 1 . .
C C75 0.2593(15) -0.0029(6) 0.5077(5) 0.082(3) Uani d . . . 1 . .
H H75 0.23901 -0.027165 0.543339 0.099 Uiso calc U . R 1 . .
C C76 0.1451(12) 0.0469(5) 0.4830(4) 0.063(2) Uani d . . . 1 . .
H H76 0.048476 0.056333 0.502234 0.076 Uiso calc U . R 1 . .
H H51 0.828(7) 0.391(6) 0.342(4) 0.094 Uiso d U . D 1 . .
N N3 0.2628(7) 0.4291(4) 0.3989(3) 0.0437(14) Uani d . . . 1 . .
N N7 0.0978(7) 0.2168(3) 0.4009(3) 0.0432(14) Uani d . . . 1 . .
N N11 0.0505(6) 0.3449(3) 0.3709(2) 0.0359(13) Uani d . . . 1 . .
N N51 0.7373(7) 0.4007(4) 0.3242(3) 0.0501(16) Uani d . . D 1 . .
N N53 0.4764(6) 0.3556(4) 0.3139(3) 0.0373(13) Uani d . . . 1 . .
O O10 0.2780(5) 0.2642(3) 0.2945(2) 0.0445(12) Uani d . . . 1 . .
O O12 0.0975(8) 0.2742(4) 0.1929(3) 0.0690(18) Uani d . . . 1 . .
O O52 0.6299(6) 0.3179(4) 0.3917(3) 0.0632(17) Uani d . . . 1 . .
O O56 0.8543(7) 0.4819(4) 0.2585(4) 0.086(2) Uani d . . . 1 . .
Si Si41 0.0473(4) 0.3276(3) 0.13347(14) 0.1103(15) Uani d . . . 1 . .

loop_
_atom_site_aniso_label
_atom_site_aniso_U_11
_atom_site_aniso_U_22
_atom_site_aniso_U_33
_atom_site_aniso_U_12
_atom_site_aniso_U_13
_atom_site_aniso_U_23
C1 0.023(3) 0.041(4) 0.044(4) -0.002(3) 0.001(3) 0.000(3)
C2 0.030(3) 0.036(4) 0.040(4) 0.002(3) -0.001(3) 0.005(3)
C4 0.055(5) 0.057(5) 0.041(4) -0.004(4) -0.006(4) -0.002(4)
C5 0.046(4) 0.044(4) 0.044(4) 0.002(3) 0.004(3) 0.002(3)
C6 0.058(5) 0.055(4) 0.050(4) -0.006(4) 0.000(4) 0.017(4)
C8 0.025(3) 0.032(3) 0.050(4) -0.001(3) -0.002(3) 0.009(3)
C9 0.033(3) 0.027(4) 0.050(4) -0.005(3) -0.003(3) 0.001(3)
C12 0.044(4) 0.054(5) 0.044(4) 0.001(4) -0.002(3) 0.008(4)
C30 0.061(5) 0.045(4) 0.068(5) -0.005(4) 0.009(4) -0.020(4)
C31 0.050(4) 0.037(4) 0.071(5) -0.004(4) 0.008(4) -0.010(4)
C32 0.065(6) 0.077(7) 0.097(7) -0.025(5) 0.001(5) -0.022(6)
C33 0.071(7) 0.090(8) 0.121(9) -0.043(6) 0.023(6) -0.023(7)
C34 0.096(7) 0.047(6) 0.126(9) -0.021(6) 0.032(7) 0.008(6)
C35 0.087(6) 0.064(6) 0.104(8) 0.010(5) 0.007(6) 0.023(6)
C36 0.053(5) 0.055(6) 0.099(7) 0.000(4) 0.000(5) 0.016(5)
C41 0.072(7) 0.173(13) 0.087(9) 0.032(8) -0.016(6) 0.002(9)
C42 0.173(13) 0.038(6) 0.114(10) 0.006(7) -0.021(9) 0.009(6)
C43 0.110(8) 0.130(9) 0.087(8) 0.009(8) 0.006(7) 0.026(7)
C44 0.168(14) 0.168(14) 0.078(8) 0.030(12) 0.014(9) 0.055(9)
C45 0.249(18) 0.083(8) 0.126(12) 0.048(10) -0.036(13) -0.059(8)
C46 0.070(6) 0.190(14) 0.127(11) 0.022(8) 0.033(7) 0.074(11)
C52 0.029(3) 0.047(4) 0.048(4) 0.003(3) 0.002(3) 0.006(4)
C54 0.030(4) 0.073(6) 0.049(5) 0.005(4) 0.001(3) 0.010(4)
C55 0.044(4) 0.101(8) 0.053(5) 0.009(4) 0.010(4) 0.025(5)
C56 0.036(4) 0.056(5) 0.082(6) 0.000(4) 0.010(4) 0.012(4)
C70 0.059(5) 0.044(4) 0.068(5) -0.006(4) -0.008(5) 0.018(4)
C71 0.062(5) 0.034(4) 0.051(5) -0.002(4) -0.010(4) -0.002(3)
C72 0.081(6) 0.091(7) 0.064(6) 0.011(5) 0.004(5) 0.011(6)
C73 0.084(7) 0.090(8) 0.090(7) 0.029(6) 0.006(6) -0.013(6)
C74 0.087(7) 0.057(6) 0.095(7) 0.008(5) -0.035(6) -0.003(5)
C75 0.101(7) 0.059(6) 0.087(7) -0.011(5) -0.022(6) 0.028(5)
C76 0.075(6) 0.052(5) 0.063(5) -0.002(4) -0.002(4) 0.007(4)
N3 0.039(3) 0.048(3) 0.044(3) -0.004(3) 0.003(3) -0.008(3)
N7 0.041(3) 0.042(3) 0.047(3) -0.005(3) -0.006(3) 0.014(3)
N11 0.030(3) 0.038(3) 0.040(3) -0.002(2) 0.002(3) 0.004(3)
N51 0.029(3) 0.059(4) 0.062(4) -0.010(3) -0.004(3) 0.004(3)
N53 0.025(3) 0.047(3) 0.040(3) 0.001(2) 0.003(2) 0.003(3)
O10 0.030(2) 0.046(3) 0.057(3) 0.004(2) 0.004(2) -0.008(2)
O12 0.076(4) 0.086(5) 0.045(3) 0.014(4) 0.003(3) 0.002(3)
O52 0.037(3) 0.092(5) 0.061(4) -0.005(3) -0.012(3) 0.024(3)
O56 0.049(4) 0.089(5) 0.121(6) -0.016(3) 0.012(4) 0.034(5)
Si41 0.084(2) 0.193(4) 0.0530(17) 0.028(3) 0.0008(17) 0.025(2)

loop_
_atom_type_symbol
_atom_type_description
_atom_type_scat_dispersion_real
_atom_type_scat_dispersion_imag
_atom_type_scat_source
C C 0.0033 0.0016 'International Tables Vol C Tables 4.2.6.8 and 6.1.1.4'
H H 0.0000 0.0000 'International Tables Vol C Tables 4.2.6.8 and 6.1.1.4'
N N 0.0061 0.0033 'International Tables Vol C Tables 4.2.6.8 and 6.1.1.4'
O O 0.0106 0.0060 'International Tables Vol C Tables 4.2.6.8 and 6.1.1.4'
Si Si 0.0817 0.0704 'International Tables Vol C Tables 4.2.6.8 and 6.1.1.4'

loop_
_geom_angle_atom_site_label_1
_geom_angle_atom_site_label_2
_geom_angle_atom_site_label_3
_geom_angle_site_symmetry_1
_geom_angle_site_symmetry_3
_geom_angle
_geom_angle_publ_flag
O10 C1 N53 . . 106.4(5) ?
O10 C1 C2 . . 112.4(5) ?
N53 C1 C2 . . 109.9(6) ?
O10 C1 H1 . . 109.3 ?
N53 C1 H1 . . 109.3 ?
C2 C1 H1 . . 109.3 ?
N3 C2 N11 . . 107.6(5) ?
N3 C2 C1 . . 109.7(5) ?
N11 C2 C1 . . 111.8(5) ?
N3 C2 H2 . . 109.2 ?
N11 C2 H2 . . 109.2 ?
C1 C2 H2 . . 109.2 ?
N3 C4 C5 . . 106.8(6) ?
N3 C4 H4A . . 110.4 ?
C5 C4 H4A . . 110.4 ?
N3 C4 H4B . . 110.4 ?
C5 C4 H4B . . 110.4 ?
H4A C4 H4B . . 108.6 ?
N11 C5 C6 . . 104.9(6) ?
N11 C5 C4 . . 104.1(6) ?
C6 C5 C4 . . 116.4(7) ?
N11 C5 H5 . . 110.4 ?
C6 C5 H5 . . 110.4 ?
C4 C5 H5 . . 110.4 ?
N7 C6 C5 . . 103.4(6) ?
N7 C6 H6A . . 111.1 ?
C5 C6 H6A . . 111.1 ?
N7 C6 H6B . . 111.1 ?
C5 C6 H6B . . 111.1 ?
H6A C6 H6B . . 109.0 ?
N11 C8 N7 . . 105.4(5) ?
N11 C8 C9 . . 112.2(5) ?
N7 C8 C9 . . 114.0(6) ?
N11 C8 H8 . . 108.3 ?
N7 C8 H8 . . 108.3 ?
C9 C8 H8 . . 108.3 ?
O10 C9 C12 . . 111.3(6) ?
O10 C9 C8 . . 111.7(6) ?
C12 C9 C8 . . 111.1(6) ?
O10 C9 H9 . . 107.5 ?
C12 C9 H9 . . 107.5 ?
C8 C9 H9 . . 107.5 ?
O12 C12 C9 . . 110.3(6) ?
O12 C12 H12A . . 109.6 ?
C9 C12 H12A . . 109.6 ?
O12 C12 H12B . . 109.6 ?
C9 C12 H12B . . 109.6 ?
H12A C12 H12B . . 108.1 ?
N3 C30 C31 . . 111.6(7) ?
N3 C30 H30A . . 109.3 ?
C31 C30 H30A . . 109.3 ?
N3 C30 H30B . . 109.3 ?
C31 C30 H30B . . 109.3 ?
H30A C30 H30B . . 108.0 ?
C36 C31 C32 . . 118.3(9) ?
C36 C31 C30 . . 121.5(8) ?
C32 C31 C30 . . 120.3(9) ?
C33 C32 C31 . . 119.8(11) ?
C33 C32 H32 . . 120.1 ?
C31 C32 H32 . . 120.1 ?
C34 C33 C32 . . 121.3(10) ?
C34 C33 H33 . . 119.4 ?
C32 C33 H33 . . 119.4 ?
C33 C34 C35 . . 119.4(11) ?
C33 C34 H34 . . 120.3 ?
C35 C34 H34 . . 120.3 ?
C34 C35 C36 . . 120.3(12) ?
C34 C35 H35 . . 119.8 ?
C36 C35 H35 . . 119.8 ?
C31 C36 C35 . . 120.9(9) ?
C31 C36 H36 . . 119.5 ?
C35 C36 H36 . . 119.5 ?
Si41 C41 H41A . . 109.5 ?
Si41 C41 H41B . . 109.5 ?
H41A C41 H41B . . 109.5 ?
Si41 C41 H41C . . 109.5 ?
H41A C41 H41C . . 109.5 ?
H41B C41 H41C . . 109.5 ?
Si41 C42 H42A . . 109.5 ?
Si41 C42 H42B . . 109.5 ?
H42A C42 H42B . . 109.5 ?
Si41 C42 H42C . . 109.5 ?
H42A C42 H42C . . 109.5 ?
H42B C42 H42C . . 109.5 ?
C46 C43 C44 . . 111.0(12) ?
C46 C43 C45 . . 114.6(12) ?
C44 C43 C45 . . 110.2(12) ?
C46 C43 Si41 . . 111.8(10) ?
C44 C43 Si41 . . 108.6(10) ?
C45 C43 Si41 . . 100.2(9) ?
C43 C44 H44A . . 109.5 ?
C43 C44 H44B . . 109.5 ?
H44A C44 H44B . . 109.5 ?
C43 C44 H44C . . 109.5 ?
H44A C44 H44C . . 109.5 ?
H44B C44 H44C . . 109.5 ?
C43 C45 H45A . . 109.5 ?
C43 C45 H45B . . 109.5 ?
H45A C45 H45B . . 109.5 ?
C43 C45 H45C . . 109.5 ?
H45A C45 H45C . . 109.5 ?
H45B C45 H45C . . 109.5 ?
C43 C46 H46A . . 109.5 ?
C43 C46 H46B . . 109.5 ?
H46A C46 H46B . . 109.5 ?
C43 C46 H46C . . 109.5 ?
H46A C46 H46C . . 109.5 ?
H46B C46 H46C . . 109.5 ?
O52 C52 N51 . . 122.7(7) ?
O52 C52 N53 . . 123.9(7) ?
N51 C52 N53 . . 113.4(6) ?
C55 C54 N53 . . 122.3(7) ?
C55 C54 H54 . . 118.9 ?
N53 C54 H54 . . 118.9 ?
C54 C55 C56 . . 121.4(8) ?
C54 C55 H55 . . 119.3 ?
C56 C55 H55 . . 119.3 ?
O56 C56 N51 . . 120.1(8) ?
O56 C56 C55 . . 127.3(9) ?
N51 C56 C55 . . 112.4(7) ?
N7 C70 C71 . . 113.4(7) ?
N7 C70 H70A . . 108.9 ?
C71 C70 H70A . . 108.9 ?
N7 C70 H70B . . 108.9 ?
C71 C70 H70B . . 108.9 ?
H70A C70 H70B . . 107.7 ?
C76 C71 C72 . . 119.2(9) ?
C76 C71 C70 . . 122.9(8) ?
C72 C71 C70 . . 117.9(8) ?
C71 C72 C73 . . 120.0(10) ?
C71 C72 H72 . . 120.0 ?
C73 C72 H72 . . 120.0 ?
C74 C73 C72 . . 118.7(11) ?
C74 C73 H73 . . 120.6 ?
C72 C73 H73 . . 120.6 ?
C75 C74 C73 . . 122.1(11) ?
C75 C74 H74 . . 118.9 ?
C73 C74 H74 . . 118.9 ?
C74 C75 C76 . . 119.8(11) ?
C74 C75 H75 . . 120.1 ?
C76 C75 H75 . . 120.1 ?
C71 C76 C75 . . 120.0(10) ?
C71 C76 H76 . . 120.0 ?
C75 C76 H76 . . 120.0 ?
C2 N3 C4 . . 103.5(5) ?
C2 N3 C30 . . 112.0(6) ?
C4 N3 C30 . . 114.3(6) ?
C70 N7 C6 . . 113.1(6) ?
C70 N7 C8 . . 115.0(6) ?
C6 N7 C8 . . 103.8(5) ?
C8 N11 C2 . . 113.8(5) ?
C8 N11 C5 . . 105.9(5) ?
C2 N11 C5 . . 105.8(5) ?
C52 N51 C56 . . 128.3(7) ?
C52 N51 H51 . . 111.(7) ?
C56 N51 H51 . . 120.(7) ?
C54 N53 C52 . . 121.9(6) ?
C54 N53 C1 . . 119.6(6) ?
C52 N53 C1 . . 118.3(6) ?
C1 O10 C9 . . 116.7(5) ?
C12 O12 Si41 . . 120.3(5) ?
O12 Si41 C43 . . 105.2(5) ?
O12 Si41 C41 . . 108.7(5) ?
C43 Si41 C41 . . 116.1(7) ?
O12 Si41 C42 . . 110.3(5) ?
C43 Si41 C42 . . 102.5(7) ?
C41 Si41 C42 . . 113.6(7) ?

loop_
_geom_bond_atom_site_label_1
_geom_bond_atom_site_label_2
_geom_bond_site_symmetry_2
_geom_bond_distance
_geom_bond_publ_flag
C1 O10 . 1.417(8) ?
C1 N53 . 1.460(8) ?
C1 C2 . 1.531(9) ?
C1 H1 . 0.98 ?
C2 N3 . 1.427(9) ?
C2 N11 . 1.493(8) ?
C2 H2 . 0.98 ?
C4 N3 . 1.475(10) ?
C4 C5 . 1.525(11) ?
C4 H4A . 0.97 ?
C4 H4B . 0.97 ?
C5 N11 . 1.500(9) ?
C5 C6 . 1.520(10) ?
C5 H5 . 0.98 ?
C6 N7 . 1.454(10) ?
C6 H6A . 0.97 ?
C6 H6B . 0.97 ?
C8 N11 . 1.451(9) ?
C8 N7 . 1.455(8) ?
C8 C9 . 1.525(10) ?
C8 H8 . 0.98 ?
C9 O10 . 1.437(8) ?
C9 C12 . 1.488(10) ?
C9 H9 . 0.98 ?
C12 O12 . 1.401(9) ?
C12 H12A . 0.97 ?
C12 H12B . 0.97 ?
C30 N3 . 1.483(10) ?
C30 C31 . 1.507(12) ?
C30 H30A . 0.97 ?
C30 H30B . 0.97 ?
C31 C36 . 1.371(12) ?
C31 C32 . 1.396(12) ?
C32 C33 . 1.388(15) ?
C32 H32 . 0.93 ?
C33 C34 . 1.356(16) ?
C33 H33 . 0.93 ?
C34 C35 . 1.367(16) ?
C34 H34 . 0.93 ?
C35 C36 . 1.392(14) ?
C35 H35 . 0.93 ?
C36 H36 . 0.93 ?
C41 Si41 . 1.886(11) ?
C41 H41A . 0.96 ?
C41 H41B . 0.96 ?
C41 H41C . 0.96 ?
C42 Si41 . 1.934(11) ?
C42 H42A . 0.96 ?
C42 H42B . 0.96 ?
C42 H42C . 0.96 ?
C43 C46 . 1.528(17) ?
C43 C44 . 1.579(16) ?
C43 C45 . 1.755(19) ?
C43 Si41 . 1.763(14) ?
C44 H44A . 0.96 ?
C44 H44B . 0.96 ?
C44 H44C . 0.96 ?
C45 H45A . 0.96 ?
C45 H45B . 0.96 ?
C45 H45C . 0.96 ?
C46 H46A . 0.96 ?
C46 H46B . 0.96 ?
C46 H46C . 0.96 ?
C52 O52 . 1.203(9) ?
C52 N51 . 1.382(9) ?
C52 N53 . 1.383(9) ?
C54 C55 . 1.331(11) ?
C54 N53 . 1.364(9) ?
C54 H54 . 0.93 ?
C55 C56 . 1.424(12) ?
C55 H55 . 0.93 ?
C56 O56 . 1.206(9) ?
C56 N51 . 1.398(10) ?
C70 N7 . 1.453(9) ?
C70 C71 . 1.497(11) ?
C70 H70A . 0.97 ?
C70 H70B . 0.97 ?
C71 C76 . 1.364(11) ?
C71 C72 . 1.375(13) ?
C72 C73 . 1.386(14) ?
C72 H72 . 0.93 ?
C73 C74 . 1.360(15) ?
C73 H73 . 0.93 ?
C74 C75 . 1.320(15) ?
C74 H74 . 0.93 ?
C75 C76 . 1.391(13) ?
C75 H75 . 0.93 ?
C76 H76 . 0.93 ?
N51 H51 . 0.87(3) ?
O12 Si41 . 1.686(7) ?

loop_
_geom_hbond_atom_site_label_D
_geom_hbond_atom_site_label_H
_geom_hbond_atom_site_label_A
_geom_hbond_site_symmetry_A
_geom_hbond_distance_DH
_geom_hbond_distance_HA
_geom_hbond_distance_DA
_geom_hbond_angle_DHA
_geom_hbond_publ_flag
N51 H51 N11 1_655 0.87(3) 2.11(4) 2.968(8) 167.(10) ?

loop_
_geom_torsion_atom_site_label_1
_geom_torsion_atom_site_label_2
_geom_torsion_atom_site_label_3
_geom_torsion_atom_site_label_4
_geom_torsion_site_symmetry_1
_geom_torsion_site_symmetry_2
_geom_torsion_site_symmetry_3
_geom_torsion_site_symmetry_4
_geom_torsion
_geom_torsion_publ_flag
O10 C1 C2 N3 . . . . 175.3(6) ?
N53 C1 C2 N3 . . . . -66.4(7) ?
O10 C1 C2 N11 . . . . 56.0(8) ?
N53 C1 C2 N11 . . . . 174.3(5) ?
N3 C4 C5 N11 . . . . 17.7(8) ?
N3 C4 C5 C6 . . . . 132.5(7) ?
N11 C5 C6 N7 . . . . 22.6(8) ?
C4 C5 C6 N7 . . . . -91.8(8) ?
N11 C8 C9 O10 . . . . 58.7(7) ?
N7 C8 C9 O10 . . . . -61.0(7) ?
N11 C8 C9 C12 . . . . -66.2(7) ?
N7 C8 C9 C12 . . . . 174.1(6) ?
O10 C9 C12 O12 . . . . 54.3(8) ?
C8 C9 C12 O12 . . . . 179.4(6) ?
N3 C30 C31 C36 . . . . 107.0(9) ?
N3 C30 C31 C32 . . . . -72.7(10) ?
C36 C31 C32 C33 . . . . -0.1(14) ?
C30 C31 C32 C33 . . . . 179.6(9) ?
C31 C32 C33 C34 . . . . -0.8(18) ?
C32 C33 C34 C35 . . . . 0.9(19) ?
C33 C34 C35 C36 . . . . 0.1(18) ?
C32 C31 C36 C35 . . . . 1.0(14) ?
C30 C31 C36 C35 . . . . -178.7(8) ?
C34 C35 C36 C31 . . . . -1.0(16) ?
N53 C54 C55 C56 . . . . 0.8(14) ?
C54 C55 C56 O56 . . . . 178.8(10) ?
C54 C55 C56 N51 . . . . 2.8(14) ?
N7 C70 C71 C76 . . . . 108.1(9) ?
N7 C70 C71 C72 . . . . -70.4(11) ?
C76 C71 C72 C73 . . . . 4.5(15) ?
C70 C71 C72 C73 . . . . -176.9(9) ?
C71 C72 C73 C74 . . . . -1.5(17) ?
C72 C73 C74 C75 . . . . -2.2(17) ?
C73 C74 C75 C76 . . . . 2.7(17) ?
C72 C71 C76 C75 . . . . -4.0(14) ?
C70 C71 C76 C75 . . . . 177.4(8) ?
C74 C75 C76 C71 . . . . 0.4(15) ?
N11 C2 N3 C4 . . . . 35.2(7) ?
C1 C2 N3 C4 . . . . -86.7(7) ?
N11 C2 N3 C30 . . . . -88.5(7) ?
C1 C2 N3 C30 . . . . 149.7(6) ?
C5 C4 N3 C2 . . . . -32.7(7) ?
C5 C4 N3 C30 . . . . 89.4(8) ?
C31 C30 N3 C2 . . . . -73.1(8) ?
C31 C30 N3 C4 . . . . 169.6(6) ?
C71 C70 N7 C6 . . . . -86.9(9) ?
C71 C70 N7 C8 . . . . 154.2(7) ?
C5 C6 N7 C70 . . . . -163.8(6) ?
C5 C6 N7 C8 . . . . -38.5(7) ?
N11 C8 N7 C70 . . . . 164.7(6) ?
C9 C8 N7 C70 . . . . -71.8(8) ?
N11 C8 N7 C6 . . . . 40.7(7) ?
C9 C8 N7 C6 . . . . 164.2(6) ?
N7 C8 N11 C2 . . . . 90.1(6) ?
C9 C8 N11 C2 . . . . -34.5(7) ?
N7 C8 N11 C5 . . . . -25.6(7) ?
C9 C8 N11 C5 . . . . -150.3(6) ?
N3 C2 N11 C8 . . . . -140.1(6) ?
C1 C2 N11 C8 . . . . -19.6(8) ?
N3 C2 N11 C5 . . . . -24.3(7) ?
C1 C2 N11 C5 . . . . 96.2(7) ?
C6 C5 N11 C8 . . . . 1.7(8) ?
C4 C5 N11 C8 . . . . 124.5(6) ?
C6 C5 N11 C2 . . . . -119.4(6) ?
C4 C5 N11 C2 . . . . 3.4(7) ?
O52 C52 N51 C56 . . . . 178.7(8) ?
N53 C52 N51 C56 . . . . 0.5(12) ?
O56 C56 N51 C52 . . . . -179.9(9) ?
C55 C56 N51 C52 . . . . -3.5(13) ?
C55 C54 N53 C52 . . . . -4.2(12) ?
C55 C54 N53 C1 . . . . 171.6(8) ?
O52 C52 N53 C54 . . . . -174.7(8) ?
N51 C52 N53 C54 . . . . 3.5(10) ?
O52 C52 N53 C1 . . . . 9.4(11) ?
N51 C52 N53 C1 . . . . -172.4(6) ?
O10 C1 N53 C54 . . . . 56.5(8) ?
C2 C1 N53 C54 . . . . -65.5(8) ?
O10 C1 N53 C52 . . . . -127.6(6) ?
C2 C1 N53 C52 . . . . 110.4(7) ?
N53 C1 O10 C9 . . . . -153.1(5) ?
C2 C1 O10 C9 . . . . -32.7(8) ?
C12 C9 O10 C1 . . . . 102.6(7) ?
C8 C9 O10 C1 . . . . -22.2(8) ?
C9 C12 O12 Si41 . . . . -169.2(5) ?
C12 O12 Si41 C43 . . . . 175.3(8) ?
C12 O12 Si41 C41 . . . . -59.7(8) ?
C12 O12 Si41 C42 . . . . 65.5(8) ?
C46 C43 Si41 O12 . . . . -56.7(11) ?
C44 C43 Si41 O12 . . . . -179.5(10) ?
C45 C43 Si41 O12 . . . . 65.0(9) ?
C46 C43 Si41 C41 . . . . -176.9(10) ?
C44 C43 Si41 C41 . . . . 60.4(12) ?
C45 C43 Si41 C41 . . . . -55.2(10) ?
C46 C43 Si41 C42 . . . . 58.7(11) ?
C44 C43 Si41 C42 . . . . -64.0(11) ?
C45 C43 Si41 C42 . . . . -179.6(8) ?
